data_9012791
loop_
_publ_author_name
'Tsurumi, T.'
'Hirano, Y.'
'Kato, H.'
'Kamiya, T.'
'Daimon, M.'

_publ_section_title
;
 Crystal structure and hydration of belite
;
_journal_name_full 'Ceramic Transactions'
_journal_page_first 19
_journal_page_last 25
_journal_volume 40
_journal_year 1994
_chemical_compound_source Synthetic
_chemical_formula_sum 'Ca2 O4 Si'
_chemical_name_mineral Larnite
_space_group_IT_number 14
_symmetry_space_group_name_Hall '-P 2yn'
_symmetry_space_group_name_H-M 'P 1 21/n 1'
_cell_angle_alpha 90
_cell_angle_beta 94.597
_cell_angle_gamma 90
_cell_length_a 5.5075
_cell_length_b 6.7509
_cell_length_c 9.3055
_cell_formula_units_Z 4
_cell_volume 344.871
_database_code_amcsd 0012181
_exptl_crystal_density_diffrn 3.317
_cod_original_formula_sum 'Ca2 Si O4'
_cod_database_code 9012791

loop_
_space_group_symop_operation_xyz
x,y,z
1/2+x,1/2-y,1/2+z
1/2-x,1/2+y,1/2-z
-x,-y,-z

loop_
_atom_site_label
_atom_site_fract_x
_atom_site_fract_y
_atom_site_fract_z
Ca1 0.22700 0.34200 0.43000
Ca2 0.22000 -0.00200 -0.29800
Si 0.26700 -0.21800 0.41800
O1 0.21700 0.00900 0.44000
O2 0.02000 -0.33100 0.36400
O3 0.47600 -0.25200 0.31000
O4 0.34300 -0.32900 -0.42900

loop_
_cod_related_entry_id
_cod_related_entry_database
_cod_related_entry_code
1 AMCSD 0012181
